data_4327161
loop_
_publ_author_name
'M. Jaya Prakash'
'Slavi C. Sevov'

_publ_section_title
;
 Hydrogen-Bonded Inclusion Compounds with Reversed Polarity: Anionic
 Metal-Complexes and Cationic Organic Linkers
;
_journal_name_full 'Inorganic Chemistry'
_journal_page_first 12739
_journal_page_last 12746
_journal_paper_doi 10.1021/ic2018715
_journal_volume 50
_journal_year 2011
_chemical_formula_sum 'C17.5 H13 Co N3 O9'
_chemical_formula_weight 468.24
_chemical_name_common Coenox2-BPY-DMB
_chemical_name_systematic
; 
 ? 
;
_space_group_IT_number 2
_symmetry_cell_setting triclinic
_symmetry_space_group_name_Hall '-P 1'
_symmetry_space_group_name_H-M 'P -1'
_atom_sites_solution_hydrogens geom
_atom_sites_solution_primary direct
_atom_sites_solution_secondary difmap
_audit_creation_method SHELXL-97
_cell_angle_alpha 83.879(2)
_cell_angle_beta 82.156(2)
_cell_angle_gamma 74.290(2)
_cell_formula_units_Z 2
_cell_length_a 7.6147(7)
_cell_length_b 9.5563(9)
_cell_length_c 14.0275(13)
_cell_measurement_temperature 120(2)
_cell_volume 970.83(16)
_computing_cell_refinement 'Bruker SMART'
_computing_data_collection 'Bruker SMART'
_computing_data_reduction 'Bruker SHELXTL-V5.1'
_computing_molecular_graphics Diomand
_computing_publication_material 'SHELXL-97 (Sheldrick, 1997)'
_computing_structure_refinement 'SHELXL-97 (Sheldrick, 2008)'
_computing_structure_solution 'SHELXS-97 (Sheldrick, 2008)'
_diffrn_ambient_temperature 120(2)
_diffrn_measured_fraction_theta_full 0.995
_diffrn_measured_fraction_theta_max 0.995
_diffrn_measurement_device_type 'CCD area detector'
_diffrn_measurement_method 'phi and omega scans'
_diffrn_radiation_monochromator graphite
_diffrn_radiation_source 'fine-focus sealed tube'
_diffrn_radiation_type MoK\a
_diffrn_radiation_wavelength 0.71073
_diffrn_reflns_av_R_equivalents 0.0546
_diffrn_reflns_av_sigmaI/netI 0.0455
_diffrn_reflns_limit_h_max 9
_diffrn_reflns_limit_h_min -9
_diffrn_reflns_limit_k_max 11
_diffrn_reflns_limit_k_min -11
_diffrn_reflns_limit_l_max 17
_diffrn_reflns_limit_l_min -17
_diffrn_reflns_number 21632
_diffrn_reflns_theta_full 26.50
_diffrn_reflns_theta_max 26.50
_diffrn_reflns_theta_min 1.47
_exptl_absorpt_coefficient_mu 0.942
_exptl_absorpt_correction_T_max 0.936
_exptl_absorpt_correction_T_min 0.863
_exptl_absorpt_correction_type multi-scan
_exptl_absorpt_process_details 'Blessing, R.H. (1995) Acta Cryst. A51, 33-38'
_exptl_crystal_colour red
_exptl_crystal_density_diffrn 1.602
_exptl_crystal_description needle
_exptl_crystal_F_000 476
_exptl_crystal_size_max 0.28
_exptl_crystal_size_mid 0.13
_exptl_crystal_size_min 0.07
_refine_diff_density_max 1.335
_refine_diff_density_min -0.831
_refine_diff_density_rms 0.130
_refine_ls_extinction_method none
_refine_ls_goodness_of_fit_ref 1.071
_refine_ls_hydrogen_treatment mixed
_refine_ls_matrix_type full
_refine_ls_number_parameters 273
_refine_ls_number_reflns 3993
_refine_ls_number_restraints 0
_refine_ls_restrained_S_all 1.071
_refine_ls_R_factor_all 0.0800
_refine_ls_R_factor_gt 0.0606
_refine_ls_shift/su_max 0.001
_refine_ls_shift/su_mean 0.000
_refine_ls_structure_factor_coef Fsqd
_refine_ls_weighting_details 'calc w=1/[\s^2^(Fo^2^)+(0.1019P)^2^+1.7494P] where P=(Fo^2^+2Fc^2^)/3'
_refine_ls_weighting_scheme calc
_refine_ls_wR_factor_gt 0.1647
_refine_ls_wR_factor_ref 0.1802
_reflns_number_gt 3133
_reflns_number_total 3993
_reflns_threshold_expression >2sigma(I)
_cod_data_source_file ic2018715_si_002_4.cif
_cod_data_source_block Coenox2-BPY-DMB
_cod_original_formula_sum 'C17.50 H13 Co N3 O9'
_cod_database_code 4327161

loop_
_symmetry_equiv_pos_as_xyz
'x, y, z'
'-x, -y, -z'

loop_
_atom_site_label
_atom_site_type_symbol
_atom_site_fract_x
_atom_site_fract_y
_atom_site_fract_z
_atom_site_U_iso_or_equiv
_atom_site_adp_type
_atom_site_occupancy
_atom_site_symmetry_multiplicity
_atom_site_calc_flag
_atom_site_refinement_flags
_atom_site_disorder_assembly
_atom_site_disorder_group
Co1 Co 0.61175(7) 0.69185(6) 0.88155(4) 0.0193(2) Uani 1 1 d . . .
O4 O 0.6981(4) 0.6894(3) 0.7460(2) 0.0216(6) Uani 1 1 d . . .
O5 O 0.4236(4) 0.8655(3) 0.8635(2) 0.0250(6) Uani 1 1 d . . .
O1 O 0.7878(4) 0.5113(3) 0.89722(19) 0.0201(6) Uani 1 1 d . . .
O6 O 0.4337(4) 0.5912(3) 0.8656(2) 0.0279(7) Uani 1 1 d . . .
O2 O 0.9794(4) 0.3448(3) 0.8058(2) 0.0274(7) Uani 1 1 d . . .
C4 C 0.8252(5) 0.5731(5) 0.7276(3) 0.0221(9) Uani 1 1 d . . .
O3 O 0.9071(4) 0.5406(3) 0.6481(2) 0.0279(7) Uani 1 1 d . . .
O8 O 0.1253(4) 0.9349(4) 0.8471(3) 0.0407(9) Uani 1 1 d . . .
O7 O 0.1461(4) 0.6404(4) 0.8300(3) 0.0461(10) Uani 1 1 d . . .
C3 C 0.8712(5) 0.4659(5) 0.8163(3) 0.0216(8) Uani 1 1 d . . .
C11 C 0.1995(6) 0.2809(5) 0.5428(3) 0.0271(9) Uani 1 1 d . . .
H11 H 0.1286 0.3685 0.5136 0.033 Uiso 1 1 calc R . .
C5 C 0.2698(6) 0.8409(5) 0.8539(3) 0.0286(10) Uani 1 1 d . . .
C9 C 0.3274(6) 0.1822(5) 0.4865(3) 0.0232(9) Uani 1 1 d . . .
H9 H 0.3445 0.2021 0.4185 0.028 Uiso 1 1 calc R . .
C6 C 0.2778(6) 0.6776(5) 0.8486(4) 0.0324(11) Uani 1 1 d . . .
C7 C 0.2716(7) 0.1317(5) 0.6813(3) 0.0311(10) Uani 1 1 d . . .
H7 H 0.2504 0.1149 0.7494 0.037 Uiso 1 1 calc R . .
C8 C 0.4010(6) 0.0299(5) 0.6291(3) 0.0266(9) Uani 1 1 d . . .
H8 H 0.4696 -0.0562 0.6609 0.032 Uiso 1 1 calc R . .
C10 C 0.4310(5) 0.0537(4) 0.5295(3) 0.0185(8) Uani 1 1 d . . .
C2 C 0.6589(9) 0.7637(9) 1.0635(4) 0.0588(18) Uani 1 1 d . . .
H2A H 0.5833 0.8621 1.0790 0.071 Uiso 1 1 calc R . .
H2B H 0.6946 0.7085 1.1247 0.071 Uiso 1 1 calc R . .
C1 C 0.8186(10) 0.7769(9) 1.0034(4) 0.065(2) Uani 1 1 d . . .
H1A H 0.9190 0.6875 1.0126 0.078 Uiso 1 1 calc R . .
H1B H 0.8581 0.8604 1.0210 0.078 Uiso 1 1 calc R . .
N2 N 0.7817(5) 0.7994(4) 0.9012(2) 0.0237(7) Uani 1 1 d . . .
H2C H 0.8896 0.7685 0.8619 0.028 Uiso 1 1 calc R . .
H2D H 0.7334 0.8970 0.8855 0.028 Uiso 1 1 calc R . .
N3 N 0.5465(5) 0.6889(4) 1.0188(2) 0.0231(7) Uani 1 1 d . . .
H3A H 0.4240 0.7349 1.0322 0.028 Uiso 1 1 calc R . .
H3B H 0.5656 0.5940 1.0445 0.028 Uiso 1 1 calc R . .
N1 N 0.1759(5) 0.2531(4) 0.6378(3) 0.0253(8) Uani 1 1 d . . .
C25 C 0.4319(12) 0.6587(9) 0.2840(6) 0.0244(17) Uiso 0.50 1 d P . .
C24 C 0.3197(15) 0.7420(12) 0.3628(8) 0.042(2) Uiso 0.50 1 d P . .
C29 C 0.4454(17) 0.5644(13) 0.4837(9) 0.052(3) Uiso 0.50 1 d P . .
C20 C 0.1749(17) 0.7778(14) 0.5249(9) 0.053(3) Uiso 0.50 1 d P . .
C30 C 0.270(2) 0.7073(17) 0.4629(11) 0.068(4) Uiso 0.50 1 d P . .
C28 C 0.323(2) 0.6283(17) 0.5540(11) 0.070(4) Uiso 0.50 1 d P . .
C22 C 0.215(2) 0.8891(18) 0.3270(12) 0.074(4) Uiso 0.50 1 d P . .
C26 C 0.535(2) 0.543(2) 0.3314(13) 0.082(5) Uiso 0.50 1 d P . .
C32 C 0.1074(19) 0.9610(16) 0.3928(11) 0.053(3) Uiso 0.50 1 d P . .
C31 C 0.0572(19) 0.9796(16) 0.4425(12) 0.049(3) Uiso 0.50 1 d P . .
O20A O 0.2376(15) 0.8729(10) 0.1293(8) 0.033(4) Uiso 0.348(16) 1 d P A 1
O20B O 0.1819(8) 0.8633(6) 0.0891(5) 0.038(2) Uiso 0.652(16) 1 d P A 2
C33 C 0.092(2) 1.022(2) 0.3456(13) 0.076(4) Uiso 0.50 1 d P . .
C34 C 0.0677(19) 0.9349(17) 0.4807(11) 0.054(3) Uiso 0.50 1 d P . .
C35 C 0.449(3) 0.614(2) 0.3890(16) 0.100(6) Uiso 0.50 1 d P . .
H1C H 0.089(9) 0.312(7) 0.679(5) 0.058(19) Uiso 1 1 d . . .

loop_
_atom_site_aniso_label
_atom_site_aniso_U_11
_atom_site_aniso_U_22
_atom_site_aniso_U_33
_atom_site_aniso_U_23
_atom_site_aniso_U_13
_atom_site_aniso_U_12
Co1 0.0157(3) 0.0199(3) 0.0201(3) 0.0016(2) -0.0007(2) -0.0026(2)
O4 0.0209(14) 0.0217(15) 0.0198(14) 0.0024(12) -0.0018(11) -0.0031(12)
O5 0.0204(15) 0.0234(15) 0.0264(16) 0.0039(12) 0.0004(12) -0.0014(12)
O1 0.0187(14) 0.0222(15) 0.0170(14) -0.0012(11) -0.0002(11) -0.0024(11)
O6 0.0209(15) 0.0260(16) 0.0358(17) 0.0067(13) -0.0044(13) -0.0069(12)
O2 0.0322(17) 0.0217(15) 0.0216(15) -0.0019(12) 0.0007(12) 0.0026(13)
C4 0.020(2) 0.028(2) 0.019(2) 0.0012(17) -0.0020(16) -0.0084(17)
O3 0.0292(16) 0.0330(17) 0.0169(14) -0.0027(13) 0.0001(12) -0.0012(13)
O8 0.0183(16) 0.039(2) 0.052(2) 0.0128(17) 0.0015(14) 0.0062(14)
O7 0.0219(17) 0.050(2) 0.069(3) -0.001(2) -0.0123(17) -0.0120(16)
C3 0.0187(19) 0.026(2) 0.020(2) 0.0003(17) -0.0012(16) -0.0064(17)
C11 0.024(2) 0.026(2) 0.027(2) -0.0017(18) -0.0021(17) -0.0016(18)
C5 0.022(2) 0.032(2) 0.025(2) 0.0074(19) 0.0017(17) -0.0012(18)
C9 0.025(2) 0.024(2) 0.017(2) 0.0011(16) -0.0026(16) -0.0018(17)
C6 0.019(2) 0.036(3) 0.040(3) 0.007(2) -0.0036(19) -0.0072(19)
C7 0.044(3) 0.027(2) 0.019(2) -0.0023(18) 0.0047(19) -0.006(2)
C8 0.035(2) 0.023(2) 0.019(2) -0.0007(17) 0.0012(17) -0.0033(18)
C10 0.0179(19) 0.0193(19) 0.0201(19) -0.0023(16) -0.0015(15) -0.0080(16)
C2 0.064(4) 0.103(5) 0.025(3) 0.000(3) -0.003(3) -0.050(4)
C1 0.090(5) 0.099(6) 0.033(3) -0.002(3) -0.004(3) -0.071(5)
N2 0.0220(17) 0.0250(18) 0.0219(17) 0.0007(15) -0.0005(14) -0.0041(14)
N3 0.0214(17) 0.0194(17) 0.0238(18) 0.0022(14) 0.0001(14) -0.0004(14)
N1 0.0244(19) 0.0246(19) 0.0259(19) -0.0078(15) 0.0048(15) -0.0064(15)

loop_
_atom_type_symbol
_atom_type_description
_atom_type_scat_dispersion_real
_atom_type_scat_dispersion_imag
_atom_type_scat_source
C C 0.0033 0.0016 'International Tables Vol C Tables 4.2.6.8 and 6.1.1.4'
H H 0.0000 0.0000 'International Tables Vol C Tables 4.2.6.8 and 6.1.1.4'
N N 0.0061 0.0033 'International Tables Vol C Tables 4.2.6.8 and 6.1.1.4'
O O 0.0106 0.0060 'International Tables Vol C Tables 4.2.6.8 and 6.1.1.4'
Co Co 0.3494 0.9721 'International Tables Vol C Tables 4.2.6.8 and 6.1.1.4'

loop_
_geom_angle_atom_site_label_1
_geom_angle_atom_site_label_2
_geom_angle_atom_site_label_3
_geom_angle
_geom_angle_site_symmetry_1
_geom_angle_site_symmetry_3
O1 Co1 O5 175.88(12) . .
O1 Co1 O6 89.78(12) . .
O5 Co1 O6 86.13(13) . .
O1 Co1 N2 92.31(14) . .
O5 Co1 N2 91.79(14) . .
O6 Co1 N2 177.25(14) . .
O1 Co1 N3 89.85(13) . .
O5 Co1 N3 90.82(14) . .
O6 Co1 N3 91.99(14) . .
N2 Co1 N3 86.23(15) . .
O1 Co1 O4 86.69(12) . .
O5 Co1 O4 92.86(12) . .
O6 Co1 O4 91.24(13) . .
N2 Co1 O4 90.66(14) . .
N3 Co1 O4 175.26(13) . .
C4 O4 Co1 111.4(3) . .
C5 O5 Co1 112.7(3) . .
C3 O1 Co1 112.0(3) . .
C6 O6 Co1 113.0(3) . .
O3 C4 O4 126.6(4) . .
O3 C4 C3 119.1(4) . .
O4 C4 C3 114.3(3) . .
O2 C3 O1 124.8(4) . .
O2 C3 C4 119.9(4) . .
O1 C3 C4 115.3(3) . .
N1 C11 C9 119.9(4) . .
O8 C5 O5 125.0(5) . .
O8 C5 C6 120.3(4) . .
O5 C5 C6 114.6(4) . .
C11 C9 C10 120.0(4) . .
O7 C6 O6 125.6(5) . .
O7 C6 C5 121.3(4) . .
O6 C6 C5 113.1(4) . .
N1 C7 C8 120.8(4) . .
C7 C8 C10 119.7(4) . .
C8 C10 C9 117.8(4) . .
C8 C10 C10 121.2(5) . 2_656
C9 C10 C10 121.0(5) . 2_656
C1 C2 N3 113.0(5) . .
C2 C1 N2 109.9(5) . .
C1 N2 Co1 109.7(3) . .
C2 N3 Co1 110.2(3) . .
C7 N1 C11 121.9(4) . .
C26 C25 C24 102.5(11) . .
C26 C25 C35 46.3(10) . .
C24 C25 C35 56.2(10) . .
C35 C24 C30 73.7(12) . .
C35 C24 C25 63.3(11) . .
C30 C24 C25 134.3(11) . .
C35 C24 C22 168.4(14) . .
C30 C24 C22 113.3(12) . .
C25 C24 C22 111.7(10) . .
C28 C29 C29 111.8(16) . 2_666
C28 C29 C35 124.4(15) . .
C29 C29 C35 123.5(18) 2_666 .
C28 C29 C30 57.1(10) . .
C29 C29 C30 165.2(16) 2_666 .
C35 C29 C30 67.5(12) . .
C30 C20 C34 110.8(13) . .
C30 C20 C28 60.5(11) . .
C34 C20 C28 166.7(12) . .
C20 C30 C24 132.5(15) . .
C20 C30 C28 74.2(12) . .
C24 C30 C28 148.6(14) . .
C20 C30 C29 123.6(14) . .
C24 C30 C29 99.8(11) . .
C28 C30 C29 50.1(9) . .
C20 C30 C35 165.3(16) . .
C24 C30 C35 52.2(10) . .
C28 C30 C35 97.7(13) . .
C29 C30 C35 47.8(9) . .
C29 C28 C30 72.8(11) . .
C29 C28 C20 117.5(13) . .
C30 C28 C20 45.3(8) . .
C32 C22 C33 36.2(9) . .
C32 C22 C24 113.4(14) . .
C33 C22 C24 149.5(16) . .
C32 C22 C31 7.5(9) . .
C33 C22 C31 43.7(10) . .
C24 C22 C31 105.9(11) . .
C35 C26 C25 74.4(16) . .
C31 C32 C33 121(3) . .
C31 C32 C34 25.7(15) . .
C33 C32 C34 146(2) . .
C31 C32 C22 160(2) . .
C33 C32 C22 79.4(19) . .
C34 C32 C22 134.1(16) . .
C34 C31 C32 124(3) . .
C34 C31 C33 155(3) . .
C32 C31 C33 31.2(16) . .
C34 C31 C34 77(2) . 2_576
C32 C31 C34 159(3) . 2_576
C33 C31 C34 128.3(16) . 2_576
C34 C31 C31 56(2) . 2_576
C32 C31 C31 179(3) . 2_576
C33 C31 C31 149.4(17) . 2_576
C34 C31 C31 21.1(7) 2_576 2_576
C34 C31 C22 111(2) . .
C32 C31 C22 12.6(15) . .
C33 C31 C22 43.8(10) . .
C34 C31 C22 172.1(16) 2_576 .
C31 C31 C22 166.8(15) 2_576 .
C32 C33 C31 28.2(14) . .
C32 C33 C22 64.3(18) . .
C31 C33 C22 92.5(15) . .
C32 C33 C34 20.2(15) . .
C31 C33 C34 8.0(9) . .
C22 C33 C34 84.5(12) . .
C31 C34 C32 30.7(18) . .
C31 C34 C34 78(2) . 2_576
C32 C34 C34 108.6(19) . 2_576
C31 C34 C31 103(2) . 2_576
C32 C34 C31 133.8(18) . 2_576
C34 C34 C31 25.2(7) 2_576 2_576
C31 C34 C20 146(3) . .
C32 C34 C20 115.5(13) . .
C34 C34 C20 135.9(18) 2_576 .
C31 C34 C20 110.7(15) 2_576 .
C31 C34 C33 17.3(19) . .
C32 C34 C33 13.4(9) . .
C34 C34 C33 95.2(15) 2_576 .
C31 C34 C33 120.4(14) 2_576 .
C20 C34 C33 128.8(10) . .
C26 C35 C29 121(2) . .
C26 C35 C24 120(2) . .
C29 C35 C24 118.5(18) . .
C26 C35 C25 59.3(14) . .
C29 C35 C25 172.2(18) . .
C24 C35 C25 60.5(10) . .
C26 C35 C30 164(2) . .
C29 C35 C30 64.8(12) . .
C24 C35 C30 54.0(10) . .
C25 C35 C30 112.9(14) . .

loop_
_geom_bond_atom_site_label_1
_geom_bond_atom_site_label_2
_geom_bond_distance
_geom_bond_site_symmetry_2
Co1 O1 1.889(3) .
Co1 O5 1.895(3) .
Co1 O6 1.910(3) .
Co1 N2 1.920(4) .
Co1 N3 1.921(3) .
Co1 O4 1.925(3) .
O4 C4 1.284(5) .
O5 C5 1.282(5) .
O1 C3 1.281(5) .
O6 C6 1.286(5) .
O2 C3 1.236(5) .
C4 O3 1.228(5) .
C4 C3 1.540(6) .
O8 C5 1.225(5) .
O7 C6 1.218(6) .
C11 N1 1.328(6) .
C11 C9 1.383(6) .
C5 C6 1.555(7) .
C9 C10 1.393(6) .
C7 N1 1.328(6) .
C7 C8 1.375(6) .
C8 C10 1.389(6) .
C10 C10 1.484(8) 2_656
C2 C1 1.409(8) .
C2 N3 1.486(7) .
C1 N2 1.481(7) .
C25 C26 1.341(19) .
C25 C24 1.465(14) .
C25 C35 1.50(2) .
C24 C35 1.40(2) .
C24 C30 1.431(19) .
C24 C22 1.488(19) .
C29 C28 1.335(19) .
C29 C29 1.36(2) 2_666
C29 C35 1.36(2) .
C29 C30 1.663(19) .
C20 C30 1.194(19) .
C20 C34 1.61(2) .
C20 C28 1.616(19) .
C30 C28 1.46(2) .
C30 C35 1.70(3) .
C22 C32 1.27(2) .
C22 C33 1.39(2) .
C22 C31 2.01(2) .
C26 C35 1.13(2) .
C32 C31 0.762(16) .
C32 C33 0.835(18) .
C32 C34 1.24(2) .
C31 C34 0.648(16) .
C31 C33 1.39(2) .
C31 C34 1.490(17) 2_576
C31 C31 1.75(3) 2_576
C33 C34 1.99(2) .
C34 C34 1.48(3) 2_576
C34 C31 1.490(17) 2_576
